data_4502485
loop_
_publ_author_name
'Kundu, Nabanita'
'Audhya, Anandalok'
'Abtab, Sk Md Towsif'
'Ghosh, Sanjib'
'Tiekink, Edward R. T.'
'Chaudhury, Muktimoy'

_publ_section_title
;
 Anion-Controlled Assembly of Silver(I) Complexes of Multiring
 Heterocyclic Ligands: A Structural and Photophysical Study
;
_journal_issue 3
_journal_name_full 'Crystal Growth &amp; Design'
_journal_page_first 1269
_journal_paper_doi 10.1021/cg901288h
_journal_volume 10
_journal_year 2010
_chemical_formula_moiety 'C32 H24 Ag2 N6 O8'
_chemical_formula_sum 'C32 H24 Ag2 N6 O8'
_chemical_formula_weight 836.32
_chemical_name_systematic
; 
 ? 
;
_space_group_IT_number 14
_symmetry_cell_setting monoclinic
_symmetry_space_group_name_Hall '-P 2yn'
_symmetry_space_group_name_H-M 'P 1 21/n 1'
_atom_sites_solution_hydrogens geom
_atom_sites_solution_primary direct
_atom_sites_solution_secondary difmap
_audit_creation_method SHELXL-97
_cell_angle_alpha 90
_cell_angle_beta 96.1150(10)
_cell_angle_gamma 90
_cell_formula_units_Z 2
_cell_length_a 4.8547(3)
_cell_length_b 21.3116(13)
_cell_length_c 14.3407(8)
_cell_measurement_reflns_used 3482
_cell_measurement_temperature 223(2)
_cell_measurement_theta_max 27.2
_cell_measurement_theta_min 2.9
_cell_volume 1475.27(15)
_computing_cell_refinement 'SAINT (Bruker, 2000)'
_computing_data_collection 'SMART (Bruker, 2000)'
_computing_data_reduction SAINT
_computing_molecular_graphics 'ORTEPII (Johnson, 1976)'
_computing_publication_material 'SHELXL-97 (Sheldrick, 1997)'
_computing_structure_refinement 'SHELXL-97 (Sheldrick, 1997)'
_computing_structure_solution 'PATTY in DIRDIF92 (Beurskens et al., 1992)'
_diffrn_ambient_temperature 223(2)
_diffrn_measured_fraction_theta_full 1.000
_diffrn_measured_fraction_theta_max 1.000
_diffrn_measurement_device_type 'Bruker AXS SMART CCD'
_diffrn_measurement_method '\w scans'
_diffrn_radiation_monochromator graphite
_diffrn_radiation_source 'fine-focus sealed tube'
_diffrn_radiation_type MoK\a
_diffrn_radiation_wavelength 0.71069
_diffrn_reflns_av_R_equivalents 0.028
_diffrn_reflns_av_sigmaI/netI 0.029
_diffrn_reflns_limit_h_max 6
_diffrn_reflns_limit_h_min -6
_diffrn_reflns_limit_k_max 27
_diffrn_reflns_limit_k_min -23
_diffrn_reflns_limit_l_max 18
_diffrn_reflns_limit_l_min -14
_diffrn_reflns_number 10478
_diffrn_reflns_theta_full 27.5
_diffrn_reflns_theta_max 27.5
_diffrn_reflns_theta_min 1.7
_diffrn_standards_decay_% 0
_diffrn_standards_number 0
_exptl_absorpt_coefficient_mu 1.394
_exptl_absorpt_correction_T_max 1
_exptl_absorpt_correction_T_min 0.564
_exptl_absorpt_correction_type multi-scan
_exptl_absorpt_process_details 'SADABS (Bruker, 2000)'
_exptl_crystal_colour yellow
_exptl_crystal_density_diffrn 1.883
_exptl_crystal_density_method 'not measured'
_exptl_crystal_description prism
_exptl_crystal_F_000 832
_exptl_crystal_size_max 0.30
_exptl_crystal_size_mid 0.15
_exptl_crystal_size_min 0.15
_refine_diff_density_max 0.59
_refine_diff_density_min -0.34
_refine_diff_density_rms 0.073
_refine_ls_extinction_method none
_refine_ls_goodness_of_fit_ref 1.05
_refine_ls_hydrogen_treatment constr
_refine_ls_matrix_type full
_refine_ls_number_parameters 220
_refine_ls_number_reflns 3401
_refine_ls_number_restraints 1
_refine_ls_restrained_S_all 1.05
_refine_ls_R_factor_all 0.040
_refine_ls_R_factor_gt 0.033
_refine_ls_shift/su_max 0.002
_refine_ls_shift/su_mean 0.000
_refine_ls_structure_factor_coef Fsqd
_refine_ls_weighting_details 'calc w=1/[\s^2^(Fo^2^)+(0.0457P)^2^+0.298P] where P=(Fo^2^+2Fc^2^)/3'
_refine_ls_weighting_scheme calc
_refine_ls_wR_factor_gt 0.081
_refine_ls_wR_factor_ref 0.085
_reflns_number_gt 2948
_reflns_number_total 3401
_reflns_threshold_expression I>2\s(I)
_cod_data_source_file cg901288h_si_001.cif
_cod_data_source_block 3b
_cod_original_sg_symbol_Hall '-P 2yn  '
_cod_original_sg_symbol_H-M 'P 21/n'
_cod_database_code 4502485

loop_
_symmetry_equiv_pos_as_xyz
'x, y, z'
'-x+1/2, y+1/2, -z+1/2'
'-x, -y, -z'
'x-1/2, -y-1/2, z-1/2'

loop_
_atom_site_label
_atom_site_type_symbol
_atom_site_fract_x
_atom_site_fract_y
_atom_site_fract_z
_atom_site_U_iso_or_equiv
_atom_site_adp_type
_atom_site_occupancy
_atom_site_symmetry_multiplicity
_atom_site_calc_flag
_atom_site_refinement_flags
Ag Ag 0.24044(5) 0.995504(9) 0.341935(15) 0.04754(10) Uani 1 1 d .
O1 O 0.2022(5) 1.02110(12) 0.17084(15) 0.0619(6) Uani 1 1 d .
O2 O 0.5436(5) 1.08647(11) 0.20602(13) 0.0564(5) Uani 1 1 d D
H2o H 0.6401 1.1112 0.1774 0.085 Uiso 1 1 d D
O3 O 0.8040(4) 1.16207(10) 0.12577(13) 0.0548(5) Uani 1 1 d .
O4 O 0.7773(5) 1.20346(9) -0.01567(12) 0.0534(5) Uani 1 1 d .
N1 N -0.0165(4) 0.92017(9) 0.61463(13) 0.0348(4) Uani 1 1 d .
N2 N 0.5011(4) 0.91501(9) 0.38757(12) 0.0308(4) Uani 1 1 d .
N3 N 0.6312(4) 0.81787(9) 0.42848(13) 0.0328(4) Uani 1 1 d .
H3N H 0.6420 0.7826 0.4591 0.039 Uiso 1 1 calc R
C1 C -0.0511(5) 0.86651(12) 0.66084(16) 0.0371(5) Uani 1 1 d .
H1 H -0.1711 0.8664 0.7081 0.044 Uiso 1 1 calc R
C2 C 0.0811(5) 0.81183(12) 0.64203(17) 0.0394(5) Uani 1 1 d .
H2 H 0.0533 0.7752 0.6763 0.047 Uiso 1 1 calc R
C3 C 0.2560(5) 0.81122(11) 0.57190(17) 0.0369(5) Uani 1 1 d .
H3 H 0.3479 0.7742 0.5576 0.044 Uiso 1 1 calc R
C4 C 0.2933(4) 0.86645(11) 0.52288(14) 0.0299(5) Uani 1 1 d .
C5 C 0.1557(5) 0.91971(11) 0.54785(15) 0.0345(5) Uani 1 1 d .
H5 H 0.1847 0.9574 0.5163 0.041 Uiso 1 1 calc R
C6 C 0.4734(4) 0.86775(10) 0.44621(15) 0.0297(4) Uani 1 1 d .
C7 C 0.6894(4) 0.89375(11) 0.32808(14) 0.0303(5) Uani 1 1 d .
C8 C 0.7720(5) 0.83306(11) 0.35294(14) 0.0312(5) Uani 1 1 d .
C9 C 0.9599(5) 0.79920(12) 0.30578(17) 0.0394(5) Uani 1 1 d .
H9 H 1.0159 0.7584 0.3240 0.047 Uiso 1 1 calc R
C10 C 1.0589(5) 0.82912(12) 0.23080(17) 0.0408(6) Uani 1 1 d .
H10 H 1.1840 0.8079 0.1962 0.049 Uiso 1 1 calc R
C11 C 0.9780(5) 0.89011(12) 0.20497(16) 0.0393(5) Uani 1 1 d .
H11 H 1.0511 0.9090 0.1537 0.047 Uiso 1 1 calc R
C12 C 0.7939(5) 0.92340(11) 0.25258(16) 0.0356(5) Uani 1 1 d .
H12 H 0.7409 0.9645 0.2349 0.043 Uiso 1 1 calc R
C13 C 0.3705(6) 1.05862(12) 0.14667(18) 0.0432(6) Uani 1 1 d .
C14 C 0.3680(6) 1.07242(13) 0.04474(17) 0.0477(6) Uani 1 1 d .
H14 H 0.2471 1.0473 0.0051 0.057 Uiso 1 1 calc R
C15 C 0.5099(5) 1.11462(14) 0.00102(15) 0.0454(7) Uani 1 1 d .
H15 H 0.4774 1.1136 -0.0648 0.054 Uiso 1 1 calc R
C16 C 0.7112(5) 1.16301(11) 0.03907(17) 0.0389(5) Uani 1 1 d .

loop_
_atom_site_aniso_label
_atom_site_aniso_U_11
_atom_site_aniso_U_22
_atom_site_aniso_U_33
_atom_site_aniso_U_23
_atom_site_aniso_U_13
_atom_site_aniso_U_12
Ag 0.05183(16) 0.04021(14) 0.05363(16) 0.01164(8) 0.01969(11) 0.01621(8)
O1 0.0787(15) 0.0553(13) 0.0553(12) 0.0161(10) 0.0234(11) -0.0121(12)
O2 0.0622(13) 0.0729(15) 0.0347(10) 0.0117(9) 0.0074(9) -0.0100(11)
O3 0.0687(13) 0.0566(13) 0.0379(10) -0.0011(9) -0.0001(9) -0.0176(10)
O4 0.0809(14) 0.0383(10) 0.0439(10) -0.0014(8) 0.0202(9) -0.0170(10)
N1 0.0378(11) 0.0385(11) 0.0292(10) 0.0030(8) 0.0078(8) 0.0081(8)
N2 0.0324(10) 0.0309(10) 0.0297(9) 0.0016(7) 0.0059(7) 0.0025(7)
N3 0.0377(10) 0.0298(10) 0.0323(10) 0.0032(7) 0.0098(8) 0.0044(8)
C1 0.0395(13) 0.0440(14) 0.0293(11) 0.0026(10) 0.0111(9) 0.0022(10)
C2 0.0477(14) 0.0335(13) 0.0383(13) 0.0062(10) 0.0102(10) -0.0014(11)
C3 0.0416(13) 0.0303(12) 0.0398(13) 0.0016(9) 0.0086(10) 0.0042(10)
C4 0.0295(11) 0.0328(12) 0.0274(11) -0.0001(8) 0.0026(8) 0.0014(9)
C5 0.0401(13) 0.0328(12) 0.0313(11) 0.0049(9) 0.0069(9) 0.0047(10)
C6 0.0300(11) 0.0310(11) 0.0280(11) -0.0014(8) 0.0028(8) 0.0014(9)
C7 0.0278(11) 0.0337(12) 0.0293(11) -0.0008(9) 0.0025(8) -0.0004(9)
C8 0.0325(12) 0.0320(12) 0.0294(11) -0.0017(8) 0.0045(9) 0.0001(9)
C9 0.0437(14) 0.0343(13) 0.0416(13) -0.0038(10) 0.0110(11) 0.0040(10)
C10 0.0392(13) 0.0438(14) 0.0416(13) -0.0093(11) 0.0149(10) -0.0003(11)
C11 0.0409(13) 0.0474(15) 0.0307(12) 0.0004(10) 0.0083(10) -0.0047(11)
C12 0.0368(13) 0.0370(13) 0.0328(12) 0.0044(9) 0.0032(9) 0.0002(10)
C13 0.0509(15) 0.0377(14) 0.0438(14) 0.0086(11) 0.0179(12) 0.0045(12)
C14 0.0617(17) 0.0460(16) 0.0356(13) 0.0004(11) 0.0062(12) -0.0127(13)
C15 0.0660(19) 0.0420(15) 0.0285(13) -0.0005(9) 0.0059(12) -0.0114(12)
C16 0.0502(14) 0.0323(13) 0.0360(13) -0.0022(10) 0.0124(11) -0.0006(10)

loop_
_atom_type_symbol
_atom_type_description
_atom_type_scat_dispersion_real
_atom_type_scat_dispersion_imag
_atom_type_scat_source
C C 0.0033 0.0016 'International Tables Vol C Tables 4.2.6.8 and 6.1.1.4'
H H 0.0000 0.0000 'International Tables Vol C Tables 4.2.6.8 and 6.1.1.4'
Ag Ag -0.8971 1.1015 'International Tables Vol C Tables 4.2.6.8 and 6.1.1.4'
N N 0.0061 0.0033 'International Tables Vol C Tables 4.2.6.8 and 6.1.1.4'
O O 0.0106 0.0060 'International Tables Vol C Tables 4.2.6.8 and 6.1.1.4'

loop_
_geom_angle_atom_site_label_1
_geom_angle_atom_site_label_2
_geom_angle_atom_site_label_3
_geom_angle
_geom_angle_site_symmetry_1
_geom_angle_site_symmetry_3
N2 Ag N1 146.47(7) . 3_576
N2 Ag O1 116.37(8) . .
N1 Ag O1 96.38(8) 3_576 .
C13 O1 Ag 116.10(19) . .
C13 O2 H2O 109.1 . .
C5 N1 C1 117.9(2) . .
C5 N1 Ag 124.64(15) . 3_576
C1 N1 Ag 117.39(15) . 3_576
C6 N2 C7 104.99(18) . .
C6 N2 Ag 133.56(15) . .
C7 N2 Ag 117.93(14) . .
C6 N3 C8 107.55(19) . .
C6 N3 H3N 126.2 . .
C8 N3 H3N 126.2 . .
N1 C1 C2 122.8(2) . .
N1 C1 H1 118.6 . .
C2 C1 H1 118.6 . .
C1 C2 C3 119.2(2) . .
C1 C2 H2 120.4 . .
C3 C2 H2 120.4 . .
C2 C3 C4 118.8(2) . .
C2 C3 H3 120.6 . .
C4 C3 H3 120.6 . .
C5 C4 C3 118.1(2) . .
C5 C4 C6 121.2(2) . .
C3 C4 C6 120.7(2) . .
N1 C5 C4 123.2(2) . .
N1 C5 H5 118.4 . .
C4 C5 H5 118.4 . .
N2 C6 N3 112.35(19) . .
N2 C6 C4 126.4(2) . .
N3 C6 C4 121.22(19) . .
C8 C7 N2 109.66(18) . .
C8 C7 C12 120.1(2) . .
N2 C7 C12 130.2(2) . .
N3 C8 C7 105.45(18) . .
N3 C8 C9 131.6(2) . .
C7 C8 C9 122.9(2) . .
C10 C9 C8 116.1(2) . .
C10 C9 H9 122.0 . .
C8 C9 H9 122.0 . .
C9 C10 C11 121.7(2) . .
C9 C10 H10 119.2 . .
C11 C10 H10 119.2 . .
C12 C11 C10 121.8(2) . .
C12 C11 H11 119.1 . .
C10 C11 H11 119.1 . .
C11 C12 C7 117.4(2) . .
C11 C12 H12 121.3 . .
C7 C12 H12 121.3 . .
O1 C13 O2 121.9(2) . .
O1 C13 C14 118.2(3) . .
O2 C13 C14 119.9(2) . .
C15 C14 C13 130.2(3) . .
C15 C14 H14 114.9 . .
C13 C14 H14 114.9 . .
C14 C15 C16 130.6(2) . .
C14 C15 H15 114.7 . .
C16 C15 H15 114.7 . .
O4 C16 O3 122.9(2) . .
O4 C16 C15 117.3(2) . .
O3 C16 C15 119.8(2) . .

loop_
_geom_bond_atom_site_label_1
_geom_bond_atom_site_label_2
_geom_bond_distance
_geom_bond_site_symmetry_2
Ag N2 2.1898(18) .
Ag N1 2.2235(19) 3_576
Ag O1 2.501(2) .
O1 C13 1.220(3) .
O2 C13 1.277(3) .
O2 H2O 0.8401 .
O3 C16 1.277(3) .
O4 C16 1.231(3) .
N1 C5 1.337(3) .
N1 C1 1.341(3) .
N1 Ag 2.2235(19) 3_576
N2 C6 1.328(3) .
N2 C7 1.391(3) .
N3 C6 1.350(3) .
N3 C8 1.380(3) .
N3 H3N 0.8700 .
C1 C2 1.371(3) .
C1 H1 0.9400 .
C2 C3 1.384(3) .
C2 H2 0.9400 .
C3 C4 1.393(3) .
C3 H3 0.9400 .
C4 C5 1.384(3) .
C4 C6 1.476(3) .
C5 H5 0.9400 .
C7 C8 1.389(3) .
C7 C12 1.395(3) .
C8 C9 1.393(3) .
C9 C10 1.380(3) .
C9 H9 0.9400 .
C10 C11 1.396(4) .
C10 H10 0.9400 .
C11 C12 1.378(3) .
C11 H11 0.9400 .
C12 H12 0.9400 .
C13 C14 1.490(4) .
C14 C15 1.330(4) .
C14 H14 0.9400 .
C15 C16 1.484(4) .
C15 H15 0.9400 .

loop_
_geom_torsion_atom_site_label_1
_geom_torsion_atom_site_label_2
_geom_torsion_atom_site_label_3
_geom_torsion_atom_site_label_4
_geom_torsion
_geom_torsion_site_symmetry_1
N2 Ag O1 C13 -91.4(2) .
N1 Ag O1 C13 81.2(2) 3_576
N1 Ag N2 C6 55.9(3) 3_576
O1 Ag N2 C6 -137.5(2) .
N1 Ag N2 C7 -148.81(15) 3_576
O1 Ag N2 C7 17.78(18) .
C5 N1 C1 C2 -0.3(4) .
Ag N1 C1 C2 -178.4(2) 3_576
N1 C1 C2 C3 -0.7(4) .
C1 C2 C3 C4 0.4(4) .
C2 C3 C4 C5 0.9(3) .
C2 C3 C4 C6 -178.8(2) .
C1 N1 C5 C4 1.7(3) .
Ag N1 C5 C4 179.58(17) 3_576
C3 C4 C5 N1 -2.0(4) .
C6 C4 C5 N1 177.7(2) .
C7 N2 C6 N3 0.1(2) .
Ag N2 C6 N3 157.63(16) .
C7 N2 C6 C4 -179.4(2) .
Ag N2 C6 C4 -21.9(3) .
C8 N3 C6 N2 -0.2(3) .
C8 N3 C6 C4 179.35(19) .
C5 C4 C6 N2 -7.9(3) .
C3 C4 C6 N2 171.8(2) .
C5 C4 C6 N3 172.7(2) .
C3 C4 C6 N3 -7.7(3) .
C6 N2 C7 C8 0.0(2) .
Ag N2 C7 C8 -161.74(15) .
C6 N2 C7 C12 179.4(2) .
Ag N2 C7 C12 17.7(3) .
C6 N3 C8 C7 0.1(2) .
C6 N3 C8 C9 -179.8(2) .
N2 C7 C8 N3 -0.1(2) .
C12 C7 C8 N3 -179.6(2) .
N2 C7 C8 C9 179.9(2) .
C12 C7 C8 C9 0.4(3) .
N3 C8 C9 C10 179.0(2) .
C7 C8 C9 C10 -0.9(4) .
C8 C9 C10 C11 0.9(4) .
C9 C10 C11 C12 -0.4(4) .
C10 C11 C12 C7 -0.2(4) .
C8 C7 C12 C11 0.2(3) .
N2 C7 C12 C11 -179.2(2) .
Ag O1 C13 O2 -4.7(4) .
Ag O1 C13 C14 176.22(18) .
O1 C13 C14 C15 173.5(3) .
O2 C13 C14 C15 -5.7(5) .
C13 C14 C15 C16 -1.9(6) .
C14 C15 C16 O4 -167.6(3) .
C14 C15 C16 O3 11.1(5) .
